data_7214148
loop_
_publ_author_name
'Wang, Hai-Ning'
'Shan, Guo-Gang'
'Li, Hai-Bin'
'Wang, Xin-Long'
'Cao, Hong-Tao'
'Su, Zhong-Min'

_publ_section_title
;
 A series of coordination compounds containing rigid multi-pyridine based
 ligands: syntheses, structures and properties
;
_journal_issue 13
_journal_name_full CrystEngComm
_journal_page_first 2754
_journal_paper_doi 10.1039/c3ce41841c
_journal_volume 16
_journal_year 2014
_chemical_formula_moiety 'C40 H46 N10 O11 Zn'
_chemical_formula_sum 'C40 H46 N10 O11 Zn'
_chemical_formula_weight 907.89
_chemical_name_systematic
;
 ?
;
_space_group_IT_number 13
_symmetry_cell_setting monoclinic
_symmetry_space_group_name_Hall '-P 2yc'
_symmetry_space_group_name_H-M 'P 1 2/c 1'
_atom_sites_solution_hydrogens geom
_atom_sites_solution_primary direct
_atom_sites_solution_secondary difmap
_audit_creation_method SHELXL-97
_cell_angle_alpha 90.00
_cell_angle_beta 114.706(16)
_cell_angle_gamma 90.00
_cell_formula_units_Z 2
_cell_length_a 11.642(3)
_cell_length_b 10.284(5)
_cell_length_c 19.916(3)
_cell_measurement_reflns_used 7251
_cell_measurement_temperature 293(2)
_cell_measurement_theta_max 20.89
_cell_measurement_theta_min 1.93
_cell_volume 2166.2(13)
_computing_cell_refinement 'SMART (Bruker, 1997)'
_computing_data_collection 'SMART (Bruker, 1997)'
_computing_data_reduction SAINT
_computing_molecular_graphics 'SHELXTL-PLUS (Sheldrick, 1990)'
_computing_publication_material SHELXL-97
_computing_structure_refinement 'SHELXL-97 (Sheldrick, 1997)'
_computing_structure_solution 'SHELXS-97(Sheldrick, 1997)'
_diffrn_ambient_temperature 293(2)
_diffrn_measured_fraction_theta_full 0.996
_diffrn_measured_fraction_theta_max 0.996
_diffrn_measurement_device_type 'Bruker APEX CCD area-detector'
_diffrn_measurement_method '\w scans'
_diffrn_radiation_monochromator graphite
_diffrn_radiation_source 'fine-focus sealed tube'
_diffrn_radiation_type MoK\a
_diffrn_radiation_wavelength 0.71069
_diffrn_reflns_av_R_equivalents 0.1425
_diffrn_reflns_av_sigmaI/netI 0.1781
_diffrn_reflns_limit_h_max 11
_diffrn_reflns_limit_h_min -10
_diffrn_reflns_limit_k_max 9
_diffrn_reflns_limit_k_min -10
_diffrn_reflns_limit_l_max 19
_diffrn_reflns_limit_l_min -19
_diffrn_reflns_number 7251
_diffrn_reflns_theta_full 20.89
_diffrn_reflns_theta_max 20.89
_diffrn_reflns_theta_min 1.93
_exptl_absorpt_coefficient_mu 0.637
_exptl_absorpt_correction_T_max 0.9567
_exptl_absorpt_correction_T_min 0.9274
_exptl_absorpt_correction_type multi-scan
_exptl_absorpt_process_details 'SADABS(Sheldrick, 1996)'
_exptl_crystal_colour yellow
_exptl_crystal_density_diffrn 1.392
_exptl_crystal_density_method 'not measured'
_exptl_crystal_description block
_exptl_crystal_F_000 948
_exptl_crystal_size_max 0.12
_exptl_crystal_size_mid 0.10
_exptl_crystal_size_min 0.07
_refine_diff_density_max 0.553
_refine_diff_density_min -0.511
_refine_diff_density_rms 0.087
_refine_ls_extinction_method none
_refine_ls_goodness_of_fit_ref 0.869
_refine_ls_hydrogen_treatment mixed
_refine_ls_matrix_type full
_refine_ls_number_parameters 285
_refine_ls_number_reflns 2290
_refine_ls_number_restraints 12
_refine_ls_restrained_S_all 0.867
_refine_ls_R_factor_all 0.1260
_refine_ls_R_factor_gt 0.0553
_refine_ls_shift/su_max 0.000
_refine_ls_shift/su_mean 0.000
_refine_ls_structure_factor_coef Fsqd
_refine_ls_weighting_details 'calc w=1/[\s^2^(Fo^2^)+(0.0487P)^2^+0.0000P] where P=(Fo^2^+2Fc^2^)/3'
_refine_ls_weighting_scheme calc
_refine_ls_wR_factor_gt 0.1135
_refine_ls_wR_factor_ref 0.1351
_reflns_number_gt 1107
_reflns_number_total 2290
_reflns_threshold_expression >2\s(I)
_cod_data_source_file c3ce41841c.txt
_cod_data_source_block 3
_cod_depositor_comments
;
The following automatic conversions were performed:

'_symmetry_cell_setting' value 'Monoclinic' changed to 'monoclinic'
according to
/usr/data/users/saulius/crontab/automatic-downloads/current/RSC/lib/dictionaries/cif_core.dic
dictionary named 'cif_core.dic' version 2.4.2 from 2011-04-26.

Automatic conversion script
Id: cif_fix_values 2281 2013-09-26 08:29:07Z andrius 
;
_cod_original_cell_volume 2166.2(11)
_cod_original_sg_symbol_H-M 'P2/c  '
_cod_database_code 7214148

loop_
_symmetry_equiv_pos_as_xyz
'x, y, z'
'-x, y, -z+1/2'
'-x, -y, -z'
'x, -y, z-1/2'

loop_
_atom_site_label
_atom_site_type_symbol
_atom_site_fract_x
_atom_site_fract_y
_atom_site_fract_z
_atom_site_U_iso_or_equiv
_atom_site_adp_type
_atom_site_occupancy
_atom_site_symmetry_multiplicity
_atom_site_calc_flag
_atom_site_refinement_flags
N1 N 0.5650(7) 1.3079(7) 0.3369(4) 0.0379(19) Uani 1 1 d .
C11 C 0.4963(7) 1.2027(8) 0.3333(4) 0.039(2) Uani 1 1 d .
C12 C 0.6748(8) 1.3191(8) 0.3958(5) 0.044(3) Uani 1 1 d .
Zn1 Zn 0.5000 0.45675(14) 0.2500 0.0344(5) Uani 1 2 d S
O1W O 0.6813(4) 0.4529(5) 0.2511(3) 0.0444(15) Uani 1 1 d .
H1A H 0.6796 0.4070 0.2051 0.053 Uiso 1 1 d R
H1B H 0.7128 0.5435 0.2499 0.053 Uiso 1 1 d R
N2 N 0.7422(6) 1.0707(6) 0.5819(4) 0.0343(18) Uani 1 1 d .
N3 N 0.7249(5) 0.8548(6) 0.5810(3) 0.0324(18) Uani 1 1 d .
H3 H 0.7288 0.7780 0.5969 0.039 Uiso 1 1 d R
N4 N 0.5575(6) 0.6078(6) 0.3357(4) 0.0320(18) Uani 1 1 d .
N5 N 0.9224(7) 0.9746(9) 0.8589(4) 0.061(2) Uani 1 1 d .
C1 C 0.5293(8) 0.5989(8) 0.3955(5) 0.045(2) Uani 1 1 d .
H1 H 0.4821 0.5278 0.3983 0.054 Uiso 1 1 calc R
C2 C 0.5660(8) 0.6873(8) 0.4512(4) 0.042(2) Uani 1 1 d .
H2 H 0.5468 0.6734 0.4915 0.050 Uiso 1 1 calc R
C3 C 0.6314(7) 0.7974(8) 0.4485(4) 0.030(2) Uani 1 1 d .
C4 C 0.6582(7) 0.8091(7) 0.3869(4) 0.031(2) Uani 1 1 d .
H4 H 0.7028 0.8810 0.3823 0.037 Uiso 1 1 calc R
C5 C 0.6194(7) 0.7160(8) 0.3329(4) 0.037(2) Uani 1 1 d .
H5 H 0.6371 0.7285 0.2920 0.044 Uiso 1 1 calc R
C6 C 0.6758(7) 0.8929(8) 0.5077(4) 0.031(2) Uani 1 1 d .
C8 C 0.6874(7) 1.0259(8) 0.5098(4) 0.029(2) Uani 1 1 d .
C9 C 0.6454(8) 1.1197(8) 0.4491(4) 0.025(2) Uani 1 1 d .
C10 C 0.5346(7) 1.1071(7) 0.3875(4) 0.034(2) Uani 1 1 d .
H10 H 0.4843 1.0341 0.3818 0.040 Uiso 1 1 calc R
H11 H 0.4188 1.1932 0.2930 0.040 Uiso 1 1 d R
H12 H 0.7245 1.3922 0.3994 0.040 Uiso 1 1 d R
C13 C 0.7179(8) 1.2288(8) 0.4527(4) 0.044(2) Uani 1 1 d .
H13 H 0.7949 1.2412 0.4931 0.053 Uiso 1 1 calc R
C14 C 0.7649(7) 0.9633(9) 0.6225(4) 0.0303(19) Uani 1 1 d .
C15 C 0.8199(7) 0.9643(9) 0.7046(4) 0.035(2) Uani 1 1 d .
C16 C 0.8497(8) 0.8523(8) 0.7464(5) 0.048(3) Uani 1 1 d .
H16 H 0.8371 0.7711 0.7239 0.057 Uiso 1 1 calc R
C17 C 0.8990(9) 0.8632(10) 0.8225(5) 0.063(3) Uani 1 1 d .
H17 H 0.9168 0.7869 0.8500 0.076 Uiso 1 1 calc R
C18 C 0.8945(9) 1.0820(9) 0.8178(6) 0.056(3) Uani 1 1 d .
H18 H 0.9112 1.1619 0.8418 0.068 Uiso 1 1 calc R
C19 C 0.8427(8) 1.0814(8) 0.7421(5) 0.052(3) Uani 1 1 d .
H19 H 0.8228 1.1593 0.7160 0.063 Uiso 1 1 calc R
O1 O 0.7281(6) 0.6028(5) 0.6317(3) 0.0488(17) Uani 1 1 d .
O2 O 0.8950(6) 0.5796(6) 0.6054(4) 0.092(3) Uani 1 1 d .
C39 C 0.8169(10) 0.5373(10) 0.6274(5) 0.049(2) Uani 1 1 d .
C40 C 0.8297(9) 0.3964(9) 0.6510(5) 0.085(4) Uani 1 1 d .
H40A H 0.7651 0.3752 0.6673 0.127 Uiso 1 1 calc R
H40B H 0.9114 0.3825 0.6907 0.127 Uiso 1 1 calc R
H40C H 0.8207 0.3419 0.6099 0.127 Uiso 1 1 calc R
O2W O 0.1124(5) 0.4494(6) 0.6374(3) 0.082(2) Uani 1 1 d .
O3W O 0.0603(7) 0.3166(8) 0.5076(4) 0.129(3) Uani 1 1 d U
O4W O 0.0303(13) 0.0736(13) 0.5055(8) 0.118(6) Uani 0.50 1 d PU

loop_
_atom_site_aniso_label
_atom_site_aniso_U_11
_atom_site_aniso_U_22
_atom_site_aniso_U_33
_atom_site_aniso_U_23
_atom_site_aniso_U_13
_atom_site_aniso_U_12
N1 0.052(5) 0.032(5) 0.026(5) 0.005(4) 0.012(4) 0.001(4)
C11 0.044(6) 0.031(6) 0.030(6) -0.004(5) 0.004(5) -0.007(5)
C12 0.054(7) 0.034(6) 0.039(7) 0.006(5) 0.015(6) -0.010(5)
Zn1 0.0524(10) 0.0281(9) 0.0210(9) 0.000 0.0136(7) 0.000
O1W 0.058(4) 0.041(3) 0.044(4) -0.007(3) 0.032(3) 0.002(3)
N2 0.062(5) 0.017(5) 0.021(5) 0.003(4) 0.014(4) -0.002(4)
N3 0.053(5) 0.021(4) 0.022(5) 0.003(4) 0.015(4) 0.002(4)
N4 0.043(5) 0.026(5) 0.030(5) 0.001(3) 0.018(4) -0.001(4)
N5 0.081(6) 0.065(6) 0.032(5) -0.006(6) 0.019(4) -0.010(6)
C1 0.060(6) 0.042(6) 0.039(6) -0.001(5) 0.025(6) -0.018(5)
C2 0.062(7) 0.039(6) 0.026(6) -0.007(5) 0.021(5) -0.014(5)
C3 0.049(6) 0.020(5) 0.018(6) -0.003(4) 0.012(5) -0.002(5)
C4 0.054(6) 0.016(5) 0.029(6) -0.003(4) 0.023(5) -0.008(4)
C5 0.048(6) 0.039(6) 0.027(6) -0.001(5) 0.020(5) -0.004(5)
C6 0.039(6) 0.031(6) 0.024(6) 0.004(5) 0.015(5) 0.004(5)
C8 0.036(5) 0.021(6) 0.027(6) 0.002(5) 0.011(4) 0.001(5)
C9 0.035(6) 0.019(5) 0.020(6) 0.002(4) 0.010(5) 0.002(5)
C10 0.039(6) 0.030(5) 0.030(6) 0.006(5) 0.013(5) 0.001(5)
C13 0.062(7) 0.038(6) 0.027(6) 0.007(5) 0.014(5) 0.003(6)
C14 0.043(5) 0.023(5) 0.026(5) -0.006(6) 0.016(4) -0.001(5)
C15 0.047(5) 0.036(5) 0.021(5) -0.005(5) 0.014(4) -0.005(6)
C16 0.084(7) 0.026(6) 0.031(7) 0.008(5) 0.022(6) -0.003(5)
C17 0.101(8) 0.051(8) 0.029(7) 0.005(6) 0.019(6) -0.013(6)
C18 0.087(8) 0.039(7) 0.045(8) -0.008(5) 0.029(7) -0.003(6)
C19 0.091(8) 0.040(7) 0.026(7) 0.005(5) 0.025(6) 0.003(5)
O1 0.076(5) 0.038(4) 0.041(4) 0.008(3) 0.033(4) 0.011(4)
O2 0.092(5) 0.082(6) 0.137(7) 0.033(5) 0.081(5) 0.007(5)
C39 0.063(7) 0.039(7) 0.045(6) 0.000(6) 0.022(6) -0.003(7)
C40 0.125(10) 0.049(7) 0.101(10) 0.014(6) 0.067(8) 0.011(7)
O2W 0.053(4) 0.104(5) 0.083(5) -0.018(5) 0.022(4) -0.001(4)
O3W 0.129(3) 0.131(3) 0.128(3) 0.0006(10) 0.0543(16) 0.0003(10)
O4W 0.118(6) 0.118(6) 0.117(6) 0.0002(11) 0.049(3) -0.0003(11)

loop_
_atom_type_symbol
_atom_type_description
_atom_type_scat_dispersion_real
_atom_type_scat_dispersion_imag
_atom_type_scat_source
C C 0.0030 0.0020 'International Tables Vol C Tables 4.2.6.8 and 6.1.1.4'
H H 0.0000 0.0000 'International Tables Vol C Tables 4.2.6.8 and 6.1.1.4'
N N 0.0060 0.0030 'International Tables Vol C Tables 4.2.6.8 and 6.1.1.4'
O O 0.0110 0.0060 'International Tables Vol C Tables 4.2.6.8 and 6.1.1.4'
Zn Zn 0.2840 1.4300 'International Tables Vol C Tables 4.2.6.8 and 6.1.1.4'

loop_
_geom_angle_atom_site_label_1
_geom_angle_atom_site_label_2
_geom_angle_atom_site_label_3
_geom_angle
_geom_angle_site_symmetry_1
_geom_angle_site_symmetry_3
C11 N1 C12 116.9(7) . .
C11 N1 Zn1 121.6(6) . 1_565
C12 N1 Zn1 121.5(6) . 1_565
N1 C11 C10 123.0(7) . .
N1 C11 H11 118.6 . .
C10 C11 H11 118.5 . .
N1 C12 C13 123.3(8) . .
N1 C12 H12 118.3 . .
C13 C12 H12 118.4 . .
O1W Zn1 O1W 177.8(3) . 2_655
O1W Zn1 N1 90.5(2) . 2_645
O1W Zn1 N1 88.0(2) 2_655 2_645
O1W Zn1 N1 88.0(2) . 1_545
O1W Zn1 N1 90.5(2) 2_655 1_545
N1 Zn1 N1 91.5(4) 2_645 1_545
O1W Zn1 N4 91.6(2) . .
O1W Zn1 N4 90.0(2) 2_655 .
N1 Zn1 N4 177.8(3) 2_645 .
N1 Zn1 N4 89.3(2) 1_545 .
O1W Zn1 N4 90.0(2) . 2_655
O1W Zn1 N4 91.6(2) 2_655 2_655
N1 Zn1 N4 89.3(2) 2_645 2_655
N1 Zn1 N4 177.8(3) 1_545 2_655
N4 Zn1 N4 89.9(4) . 2_655
Zn1 O1W H1A 110.9 . .
Zn1 O1W H1B 110.9 . .
H1A O1W H1B 106.1 . .
C14 N2 C8 104.1(6) . .
C14 N3 C6 107.3(6) . .
C14 N3 H3 126.2 . .
C6 N3 H3 126.6 . .
C5 N4 C1 115.0(7) . .
C5 N4 Zn1 123.3(5) . .
C1 N4 Zn1 121.6(6) . .
C17 N5 C18 116.1(7) . .
C2 C1 N4 124.0(8) . .
C2 C1 H1 118.0 . .
N4 C1 H1 118.0 . .
C1 C2 C3 120.6(8) . .
C1 C2 H2 119.7 . .
C3 C2 H2 119.7 . .
C2 C3 C4 115.8(7) . .
C2 C3 C6 122.6(8) . .
C4 C3 C6 121.5(8) . .
C5 C4 C3 120.7(7) . .
C5 C4 H4 119.6 . .
C3 C4 H4 119.6 . .
N4 C5 C4 123.7(7) . .
N4 C5 H5 118.1 . .
C4 C5 H5 118.1 . .
C8 C6 N3 105.0(7) . .
C8 C6 C3 133.9(8) . .
N3 C6 C3 121.0(8) . .
C6 C8 N2 111.0(7) . .
C6 C8 C9 129.7(8) . .
N2 C8 C9 119.2(8) . .
C10 C9 C13 116.7(7) . .
C10 C9 C8 123.0(8) . .
C13 C9 C8 120.3(8) . .
C9 C10 C11 120.5(8) . .
C9 C10 H10 119.7 . .
C11 C10 H10 119.7 . .
C12 C13 C9 119.7(8) . .
C12 C13 H13 120.2 . .
C9 C13 H13 120.2 . .
N2 C14 N3 112.6(6) . .
N2 C14 C15 123.3(8) . .
N3 C14 C15 124.0(8) . .
C16 C15 C19 117.3(7) . .
C16 C15 C14 122.9(9) . .
C19 C15 C14 119.8(8) . .
C15 C16 C17 118.6(8) . .
C15 C16 H16 120.7 . .
C17 C16 H16 120.7 . .
N5 C17 C16 124.6(9) . .
N5 C17 H17 117.7 . .
C16 C17 H17 117.7 . .
N5 C18 C19 123.7(8) . .
N5 C18 H18 118.1 . .
C19 C18 H18 118.1 . .
C18 C19 C15 119.7(8) . .
C18 C19 H19 120.2 . .
C15 C19 H19 120.2 . .
O2 C39 O1 125.2(10) . .
O2 C39 C40 117.0(10) . .
O1 C39 C40 117.8(9) . .
C39 C40 H40A 109.5 . .
C39 C40 H40B 109.5 . .
H40A C40 H40B 109.5 . .
C39 C40 H40C 109.5 . .
H40A C40 H40C 109.5 . .
H40B C40 H40C 109.5 . .

loop_
_geom_bond_atom_site_label_1
_geom_bond_atom_site_label_2
_geom_bond_distance
_geom_bond_site_symmetry_2
N1 C11 1.329(9) .
N1 C12 1.331(9) .
N1 Zn1 2.195(6) 1_565
C11 C10 1.389(10) .
C11 H11 0.9289 .
C12 C13 1.387(10) .
C12 H12 0.9336 .
Zn1 O1W 2.102(4) .
Zn1 O1W 2.102(4) 2_655
Zn1 N1 2.195(6) 2_645
Zn1 N1 2.195(6) 1_545
Zn1 N4 2.196(6) .
Zn1 N4 2.196(6) 2_655
O1W H1A 1.0235 .
O1W H1B 1.0057 .
N2 C14 1.328(9) .
N2 C8 1.385(9) .
N3 C14 1.351(8) .
N3 C6 1.382(9) .
N3 H3 0.8450 .
N4 C5 1.340(8) .
N4 C1 1.363(8) .
N5 C17 1.321(10) .
N5 C18 1.332(10) .
C1 C2 1.358(10) .
C1 H1 0.9300 .
C2 C3 1.378(9) .
C2 H2 0.9300 .
C3 C4 1.393(9) .
C3 C6 1.454(10) .
C4 C5 1.367(9) .
C4 H4 0.9300 .
C5 H5 0.9300 .
C6 C8 1.373(9) .
C8 C9 1.461(10) .
C9 C10 1.364(9) .
C9 C13 1.388(9) .
C10 H10 0.9300 .
C13 H13 0.9300 .
C14 C15 1.486(9) .
C15 C16 1.377(10) .
C15 C19 1.383(10) .
C16 C17 1.384(10) .
C16 H16 0.9300 .
C17 H17 0.9300 .
C18 C19 1.369(11) .
C18 H18 0.9300 .
C19 H19 0.9300 .
O1 C39 1.267(10) .
O2 C39 1.242(9) .
C39 C40 1.511(11) .
C40 H40A 0.9600 .
C40 H40B 0.9600 .
C40 H40C 0.9600 .
O4W O4W 1.65(3) 3_556

loop_
_geom_torsion_atom_site_label_1
_geom_torsion_atom_site_label_2
_geom_torsion_atom_site_label_3
_geom_torsion_atom_site_label_4
_geom_torsion
_geom_torsion_site_symmetry_1
C12 N1 C11 C10 0.0(12) .
Zn1 N1 C11 C10 -179.7(6) 1_565
C11 N1 C12 C13 -1.2(13) .
Zn1 N1 C12 C13 178.5(6) 1_565
O1W Zn1 N4 C5 48.4(6) .
O1W Zn1 N4 C5 -133.1(6) 2_655
N1 Zn1 N4 C5 -111(7) 2_645
N1 Zn1 N4 C5 136.4(6) 1_545
N4 Zn1 N4 C5 -41.6(5) 2_655
O1W Zn1 N4 C1 -133.2(6) .
O1W Zn1 N4 C1 45.3(6) 2_655
N1 Zn1 N4 C1 67(7) 2_645
N1 Zn1 N4 C1 -45.2(6) 1_545
N4 Zn1 N4 C1 136.8(7) 2_655
C5 N4 C1 C2 -3.7(12) .
Zn1 N4 C1 C2 177.8(6) .
N4 C1 C2 C3 2.9(13) .
C1 C2 C3 C4 -1.2(12) .
C1 C2 C3 C6 -178.2(8) .
C2 C3 C4 C5 0.6(12) .
C6 C3 C4 C5 177.7(7) .
C1 N4 C5 C4 3.1(11) .
Zn1 N4 C5 C4 -178.4(6) .
C3 C4 C5 N4 -1.7(13) .
C14 N3 C6 C8 -1.1(9) .
C14 N3 C6 C3 176.2(7) .
C2 C3 C6 C8 -144.3(9) .
C4 C3 C6 C8 38.8(14) .
C2 C3 C6 N3 39.3(11) .
C4 C3 C6 N3 -137.5(8) .
N3 C6 C8 N2 0.0(9) .
C3 C6 C8 N2 -176.7(8) .
N3 C6 C8 C9 -176.4(7) .
C3 C6 C8 C9 6.8(16) .
C14 N2 C8 C6 1.0(9) .
C14 N2 C8 C9 177.9(7) .
C6 C8 C9 C10 37.4(13) .
N2 C8 C9 C10 -138.8(8) .
C6 C8 C9 C13 -143.6(9) .
N2 C8 C9 C13 40.2(11) .
C13 C9 C10 C11 -2.3(11) .
C8 C9 C10 C11 176.7(7) .
N1 C11 C10 C9 1.8(13) .
N1 C12 C13 C9 0.6(13) .
C10 C9 C13 C12 1.1(12) .
C8 C9 C13 C12 -177.9(7) .
C8 N2 C14 N3 -1.8(8) .
C8 N2 C14 C15 -177.7(6) .
C6 N3 C14 N2 1.8(8) .
C6 N3 C14 C15 177.7(6) .
N2 C14 C15 C16 -176.2(7) .
N3 C14 C15 C16 8.3(12) .
N2 C14 C15 C19 4.0(11) .
N3 C14 C15 C19 -171.5(7) .
C19 C15 C16 C17 0.7(12) .
C14 C15 C16 C17 -179.1(7) .
C18 N5 C17 C16 0.7(14) .
C15 C16 C17 N5 -1.6(15) .
C17 N5 C18 C19 1.0(14) .
N5 C18 C19 C15 -1.8(14) .
C16 C15 C19 C18 0.9(12) .
C14 C15 C19 C18 -179.3(7) .
